data_7121331
loop_
_publ_author_name
'Feng, Jie'
'Ma, Peng-Ju'
'Zeng, Yong-Ming'
'Xu, Yan-Jun'
'Lu, Chong-Dao'

_publ_section_title
;
 Construction of \a-methoxyimidoyl ketonitrones via phosphite-mediated
 addition of \a-keto N-tert-butanesulfinyl imidates to nitrosoarenes.
;
_journal_issue 23
_journal_name_full 'Chemical communications (Cambridge, England)'
_journal_page_first 2882
_journal_page_last 2885
_journal_paper_doi 10.1039/c8cc00345a
_journal_volume 54
_journal_year 2018
_chemical_formula_moiety 'C19 H22 N2 O3 S'
_chemical_formula_sum 'C19 H22 N2 O3 S'
_chemical_formula_weight 358.44
_space_group_crystal_system monoclinic
_space_group_IT_number 14
_space_group_name_Hall '-P 2yn'
_space_group_name_H-M_alt 'P 1 21/n 1'
_symmetry_space_group_name_Hall '-P 2yn'
_symmetry_space_group_name_H-M 'P 1 21/n 1'
_atom_sites_solution_hydrogens geom
_atom_sites_solution_primary direct
_audit_creation_date 2017-12-05
_audit_creation_method
;
Olex2 1.2
(compiled 2017.08.10 svn.r3458 for OlexSys, GUI svn.r5381)
;
_audit_update_record
;
2018-01-08 deposited with the CCDC.
2018-02-26 downloaded from the CCDC.
;
_cell_angle_alpha 90
_cell_angle_beta 91.889(3)
_cell_angle_gamma 90
_cell_formula_units_Z 4
_cell_length_a 11.0074(4)
_cell_length_b 11.0674(4)
_cell_length_c 15.1861(6)
_cell_measurement_reflns_used 6119
_cell_measurement_temperature 100.00(10)
_cell_measurement_theta_max 29.1990
_cell_measurement_theta_min 2.6160
_cell_volume 1849.02(12)
_computing_cell_refinement 'CrysAlisPro 1.171.38.43f (Rigaku OD, 2015)'
_computing_data_collection 'CrysAlisPro 1.171.38.43f (Rigaku OD, 2015)'
_computing_data_reduction 'CrysAlisPro 1.171.38.43f (Rigaku OD, 2015)'
_computing_molecular_graphics 'Olex2 (Dolomanov et al., 2009)'
_computing_publication_material 'Olex2 (Dolomanov et al., 2009)'
_computing_structure_refinement 'ShelXL (Sheldrick, 2015)'
_computing_structure_solution 'ShelXS (Sheldrick, 2008)'
_diffrn_ambient_environment N~2~
_diffrn_ambient_temperature 100.00(10)
_diffrn_detector 'CCD plate'
_diffrn_detector_area_resol_mean 5.2684
_diffrn_detector_type AtlasS2
_diffrn_measured_fraction_theta_full 1.000
_diffrn_measured_fraction_theta_max 0.873
_diffrn_measurement_details
;
List of Runs (angles in degrees, time in seconds):

  # Type    Start    End  Width  t~exp~   \w     \q     \k     \f   Frames
#--------------------------------------------------------------------------
  1  \w    -15.00  82.00   1.00    1.70    --   11.74  57.00 120.00   97
  2  \w    -15.00  79.00   1.00    1.70    --   11.74  77.00-120.00   94
  3  \w    -58.00  35.00   1.00    1.70    --   11.74 -57.00 -30.00   93
;
_diffrn_measurement_device 'four-circle diffractometer'
_diffrn_measurement_device_type 'SuperNova, Dual, Cu at zero, AtlasS2'
_diffrn_measurement_method '\w scans'
_diffrn_orient_matrix_type 'CrysAlisPro convention (1999,Acta A55,543-557)'
_diffrn_orient_matrix_UB_11 -0.0347649000
_diffrn_orient_matrix_UB_12 -0.0044959000
_diffrn_orient_matrix_UB_13 0.0383547000
_diffrn_orient_matrix_UB_21 -0.0541884000
_diffrn_orient_matrix_UB_22 0.0001228000
_diffrn_orient_matrix_UB_23 -0.0265607000
_diffrn_orient_matrix_UB_31 0.0023714000
_diffrn_orient_matrix_UB_32 -0.0639764000
_diffrn_orient_matrix_UB_33 -0.0027523000
_diffrn_radiation_monochromator mirror
_diffrn_radiation_probe x-ray
_diffrn_radiation_type MoK\a
_diffrn_radiation_wavelength 0.71073
_diffrn_reflns_av_R_equivalents 0.0324
_diffrn_reflns_av_unetI/netI 0.0383
_diffrn_reflns_Laue_measured_fraction_full 1.000
_diffrn_reflns_Laue_measured_fraction_max 0.873
_diffrn_reflns_limit_h_max 14
_diffrn_reflns_limit_h_min -15
_diffrn_reflns_limit_k_max 15
_diffrn_reflns_limit_k_min -14
_diffrn_reflns_limit_l_max 19
_diffrn_reflns_limit_l_min -12
_diffrn_reflns_number 13948
_diffrn_reflns_point_group_measured_fraction_full 1.000
_diffrn_reflns_point_group_measured_fraction_max 0.873
_diffrn_reflns_theta_full 25.242
_diffrn_reflns_theta_max 29.472
_diffrn_reflns_theta_min 2.250
_diffrn_source 'micro-focus sealed X-ray tube'
_diffrn_source_type 'SuperNova (Mo) X-ray Source'
_exptl_absorpt_coefficient_mu 0.195
_exptl_absorpt_correction_T_max 1.00000
_exptl_absorpt_correction_T_min 0.89031
_exptl_absorpt_correction_type multi-scan
_exptl_absorpt_process_details
;
CrysAlisPro 1.171.38.43f (Rigaku Oxford Diffraction, 2015)
Empirical absorption correction using spherical harmonics,
 implemented in SCALE3 ABSPACK scaling algorithm.
;
_exptl_crystal_colour colourless
_exptl_crystal_colour_primary colourless
_exptl_crystal_density_diffrn 1.288
_exptl_crystal_description block
_exptl_crystal_F_000 760
_exptl_crystal_size_max 0.17
_exptl_crystal_size_mid 0.14
_exptl_crystal_size_min 0.12
_refine_diff_density_max 0.425
_refine_diff_density_min -0.403
_refine_diff_density_rms 0.052
_refine_ls_extinction_coef 0.0087(9)
_refine_ls_extinction_expression Fc^*^=kFc[1+0.001xFc^2^\l^3^/sin(2\q)]^-1/4^
_refine_ls_extinction_method 'SHELXL-2017/1 (Sheldrick 2017)'
_refine_ls_goodness_of_fit_ref 1.040
_refine_ls_hydrogen_treatment constr
_refine_ls_matrix_type full
_refine_ls_number_parameters 231
_refine_ls_number_reflns 4492
_refine_ls_number_restraints 0
_refine_ls_restrained_S_all 1.040
_refine_ls_R_factor_all 0.0528
_refine_ls_R_factor_gt 0.0402
_refine_ls_shift/su_max 0.001
_refine_ls_shift/su_mean 0.000
_refine_ls_structure_factor_coef Fsqd
_refine_ls_weighting_details 'w=1/[\s^2^(Fo^2^)+(0.0448P)^2^+0.6185P] where P=(Fo^2^+2Fc^2^)/3'
_refine_ls_weighting_scheme calc
_refine_ls_wR_factor_gt 0.0951
_refine_ls_wR_factor_ref 0.1031
_reflns_Friedel_coverage 0.000
_reflns_number_gt 3682
_reflns_number_total 4492
_reflns_threshold_expression 'I > 2\s(I)'
_cod_data_source_file c8cc00345a2.cif
_cod_data_source_block 5
_cod_depositor_comments 'Adding full bibliography for 7121328--7121333.cif.'
_cod_database_code 7121331
_shelx_shelxl_version_number 2017/1
_shelx_space_group_comment
;
The symmetry employed for this shelxl refinement is uniquely defined
by the following loop, which should always be used as a source of
symmetry information in preference to the above space-group names.
They are only intended as comments.
;
_shelx_estimated_absorpt_t_max 0.977
_shelx_estimated_absorpt_t_min 0.968
_reflns_odcompleteness_completeness 99.92
_reflns_odcompleteness_iscentric 1
_reflns_odcompleteness_theta 26.32
_olex2_refinement_description
;
1. Fixed Uiso
 At 1.2 times of:
  All C(H) groups
 At 1.5 times of:
  All C(H,H,H) groups
2.a Aromatic/amide H refined with riding coordinates:
 C13(H13), C2(H2), C9(H9), C11(H11), C6(H6), C4(H4), C12(H12), C10(H10),
 C5(H5), C3(H3)
2.b Idealised Me refined as rotating group:
 C19(H19A,H19B,H19C), C16(H16A,H16B,H16C), C18(H18A,H18B,H18C), C17(H17A,H17B,
 H17C)
;
_olex2_submission_special_instructions 'No special instructions were received'
_oxdiff_exptl_absorpt_empirical_details
;
Empirical correction (ABSPACK) includes:
- Absorption correction using spherical harmonics
- Frame scaling
- Detector area scaling
;
_oxdiff_exptl_absorpt_empirical_full_max 1.262
_oxdiff_exptl_absorpt_empirical_full_min 0.815

loop_
_space_group_symop_operation_xyz
'x, y, z'
'-x+1/2, y+1/2, -z+1/2'
'-x, -y, -z'
'x-1/2, -y-1/2, z-1/2'

loop_
_atom_site_label
_atom_site_type_symbol
_atom_site_fract_x
_atom_site_fract_y
_atom_site_fract_z
_atom_site_U_iso_or_equiv
_atom_site_adp_type
_atom_site_occupancy
_atom_site_site_symmetry_order
_atom_site_calc_flag
_atom_site_refinement_flags_posn
S1 S 0.70036(3) 0.83098(3) 0.86751(2) 0.01883(11) Uani 1 1 d .
O1 O 0.53722(9) 0.59130(9) 0.72819(7) 0.0219(2) Uani 1 1 d .
O2 O 0.74135(9) 0.90423(9) 0.79601(7) 0.0248(2) Uani 1 1 d .
O3 O 0.62395(9) 0.88650(9) 0.93056(7) 0.0261(2) Uani 1 1 d .
N1 N 0.63081(10) 0.70682(11) 0.83250(8) 0.0192(3) Uani 1 1 d .
N006 N 0.50679(11) 0.86324(11) 0.66923(8) 0.0220(3) Uani 1 1 d .
C1 C 0.69001(13) 0.77723(13) 0.61450(9) 0.0199(3) Uani 1 1 d .
C7 C 0.58997(13) 0.78401(13) 0.67758(9) 0.0196(3) Uani 1 1 d .
C14 C 0.59124(12) 0.69351(13) 0.75310(9) 0.0186(3) Uani 1 1 d .
C15 C 0.83068(13) 0.76638(14) 0.92546(10) 0.0229(3) Uani 1 1 d .
C8 C 0.41313(13) 0.87079(14) 0.73162(9) 0.0222(3) Uani 1 1 d .
C19 C 0.52423(15) 0.49953(13) 0.79612(10) 0.0259(3) Uani 1 1 d .
H19A H 0.480501 0.431585 0.771823 0.039 Uiso 1 1 calc GR
H19B H 0.480374 0.532760 0.844068 0.039 Uiso 1 1 calc GR
H19C H 0.603250 0.473834 0.817194 0.039 Uiso 1 1 calc GR
C13 C 0.40927(14) 0.97258(14) 0.78497(11) 0.0272(3) Uani 1 1 d .
H13 H 0.467050 1.033270 0.779867 0.033 Uiso 1 1 calc R
C2 C 0.69737(14) 0.86508(14) 0.54919(10) 0.0258(3) Uani 1 1 d .
H2 H 0.637728 0.924359 0.543622 0.031 Uiso 1 1 calc R
C9 C 0.32408(13) 0.78228(15) 0.73704(10) 0.0259(3) Uani 1 1 d .
H9 H 0.325974 0.714627 0.700779 0.031 Uiso 1 1 calc R
C11 C 0.23003(15) 0.89544(17) 0.85135(12) 0.0346(4) Uani 1 1 d .
H11 H 0.168731 0.903542 0.891645 0.041 Uiso 1 1 calc R
C6 C 0.77849(14) 0.68744(14) 0.62122(10) 0.0242(3) Uani 1 1 d .
H6 H 0.773540 0.627855 0.664131 0.029 Uiso 1 1 calc R
C4 C 0.88203(15) 0.77564(15) 0.50009(11) 0.0312(4) Uani 1 1 d .
H4 H 0.946793 0.775906 0.462270 0.037 Uiso 1 1 calc R
C16 C 0.90412(14) 0.87494(16) 0.96095(11) 0.0322(4) Uani 1 1 d .
H16A H 0.930632 0.922877 0.912525 0.048 Uiso 1 1 calc GR
H16B H 0.973620 0.846615 0.994779 0.048 Uiso 1 1 calc GR
H16C H 0.853999 0.923176 0.997725 0.048 Uiso 1 1 calc GR
C12 C 0.31845(15) 0.98320(16) 0.84607(11) 0.0322(4) Uani 1 1 d .
H12 H 0.317361 1.049693 0.883486 0.039 Uiso 1 1 calc R
C10 C 0.23234(14) 0.79540(17) 0.79683(11) 0.0322(4) Uani 1 1 d .
H10 H 0.172198 0.736723 0.800253 0.039 Uiso 1 1 calc R
C5 C 0.87424(14) 0.68693(14) 0.56371(11) 0.0285(4) Uani 1 1 d .
H5 H 0.933135 0.626789 0.568079 0.034 Uiso 1 1 calc R
C18 C 0.90371(14) 0.69187(15) 0.86130(11) 0.0298(4) Uani 1 1 d .
H18A H 0.856593 0.623356 0.841789 0.045 Uiso 1 1 calc GR
H18B H 0.977534 0.664568 0.890266 0.045 Uiso 1 1 calc GR
H18C H 0.922967 0.740799 0.811455 0.045 Uiso 1 1 calc GR
C17 C 0.78524(15) 0.68895(15) 1.00051(10) 0.0285(4) Uani 1 1 d .
H17A H 0.739531 0.738279 1.039513 0.043 Uiso 1 1 calc GR
H17B H 0.853346 0.654117 1.032425 0.043 Uiso 1 1 calc GR
H17C H 0.734197 0.625663 0.976889 0.043 Uiso 1 1 calc GR
C3 C 0.79324(15) 0.86422(15) 0.49269(11) 0.0313(4) Uani 1 1 d .
H3 H 0.798215 0.923376 0.449462 0.038 Uiso 1 1 calc R

loop_
_atom_site_aniso_label
_atom_site_aniso_U_11
_atom_site_aniso_U_22
_atom_site_aniso_U_33
_atom_site_aniso_U_23
_atom_site_aniso_U_13
_atom_site_aniso_U_12
S1 0.01981(19) 0.01847(18) 0.01824(19) -0.00156(13) 0.00091(13) -0.00228(14)
O1 0.0243(5) 0.0200(5) 0.0213(5) -0.0020(4) 0.0000(4) -0.0045(4)
O2 0.0287(5) 0.0227(5) 0.0230(6) 0.0015(4) 0.0009(4) -0.0067(4)
O3 0.0254(5) 0.0255(5) 0.0276(6) -0.0058(5) 0.0050(4) 0.0005(5)
N1 0.0189(6) 0.0200(6) 0.0187(6) -0.0003(5) 0.0014(5) -0.0024(5)
N006 0.0212(6) 0.0255(6) 0.0195(6) 0.0002(5) 0.0017(5) -0.0004(5)
C1 0.0220(7) 0.0206(7) 0.0172(7) -0.0027(6) 0.0016(5) -0.0030(6)
C7 0.0210(7) 0.0210(7) 0.0168(7) -0.0021(6) 0.0001(5) -0.0025(6)
C14 0.0148(6) 0.0203(7) 0.0209(7) -0.0024(6) 0.0036(5) -0.0001(6)
C15 0.0200(7) 0.0271(7) 0.0214(8) -0.0013(6) -0.0026(6) 0.0010(6)
C8 0.0198(7) 0.0283(7) 0.0186(7) 0.0047(6) 0.0002(6) 0.0053(6)
C19 0.0305(8) 0.0209(7) 0.0264(8) 0.0005(6) 0.0047(6) -0.0059(6)
C13 0.0251(8) 0.0269(8) 0.0298(9) 0.0000(7) 0.0025(6) 0.0044(7)
C2 0.0305(8) 0.0226(7) 0.0246(8) 0.0005(6) 0.0062(6) 0.0024(7)
C9 0.0232(7) 0.0308(8) 0.0237(8) 0.0009(6) -0.0011(6) 0.0019(7)
C11 0.0241(8) 0.0478(10) 0.0323(9) 0.0017(8) 0.0081(7) 0.0100(8)
C6 0.0289(8) 0.0230(7) 0.0209(8) 0.0004(6) 0.0033(6) 0.0001(6)
C4 0.0331(8) 0.0317(9) 0.0297(9) -0.0026(7) 0.0145(7) -0.0003(7)
C16 0.0267(8) 0.0367(9) 0.0328(9) -0.0047(7) -0.0056(7) -0.0066(7)
C12 0.0316(8) 0.0359(9) 0.0294(9) -0.0046(7) 0.0041(7) 0.0119(8)
C10 0.0212(7) 0.0425(10) 0.0329(9) 0.0043(8) 0.0026(7) -0.0001(7)
C5 0.0268(8) 0.0286(8) 0.0304(9) -0.0029(7) 0.0067(7) 0.0046(7)
C18 0.0240(8) 0.0344(9) 0.0310(9) -0.0014(7) 0.0015(6) 0.0046(7)
C17 0.0338(8) 0.0306(8) 0.0208(8) 0.0021(6) -0.0032(6) 0.0008(7)
C3 0.0426(9) 0.0257(8) 0.0265(9) 0.0034(7) 0.0143(7) 0.0008(7)

loop_
_atom_type_symbol
_atom_type_description
_atom_type_scat_dispersion_real
_atom_type_scat_dispersion_imag
_atom_type_scat_source
C C 0.0033 0.0016 'International Tables Vol C Tables 4.2.6.8 and 6.1.1.4'
H H 0.0000 0.0000 'International Tables Vol C Tables 4.2.6.8 and 6.1.1.4'
N N 0.0061 0.0033 'International Tables Vol C Tables 4.2.6.8 and 6.1.1.4'
O O 0.0106 0.0060 'International Tables Vol C Tables 4.2.6.8 and 6.1.1.4'
S S 0.1246 0.1234 'International Tables Vol C Tables 4.2.6.8 and 6.1.1.4'

loop_
_geom_angle_atom_site_label_1
_geom_angle_atom_site_label_2
_geom_angle_atom_site_label_3
_geom_angle
O2 S1 N1 112.27(6)
O2 S1 C15 109.08(7)
O3 S1 O2 117.90(7)
O3 S1 N1 107.19(6)
O3 S1 C15 108.57(7)
N1 S1 C15 100.35(6)
C14 O1 C19 116.46(11)
C14 N1 S1 122.67(10)
C7 N006 C8 120.56(13)
C2 C1 C7 119.06(13)
C6 C1 C7 121.36(13)
C6 C1 C2 119.55(13)
N006 C7 C1 121.17(13)
N006 C7 C14 121.18(13)
C1 C7 C14 117.65(12)
O1 C14 C7 110.68(12)
N1 C14 O1 120.21(13)
N1 C14 C7 129.04(13)
C16 C15 S1 105.17(11)
C18 C15 S1 109.25(10)
C18 C15 C16 111.39(13)
C17 C15 S1 108.19(10)
C17 C15 C16 111.07(13)
C17 C15 C18 111.51(13)
C13 C8 N006 118.15(14)
C13 C8 C9 120.12(14)
C9 C8 N006 121.66(14)
O1 C19 H19A 109.5
O1 C19 H19B 109.5
O1 C19 H19C 109.5
H19A C19 H19B 109.5
H19A C19 H19C 109.5
H19B C19 H19C 109.5
C8 C13 H13 120.2
C8 C13 C12 119.60(15)
C12 C13 H13 120.2
C1 C2 H2 120.0
C3 C2 C1 120.05(14)
C3 C2 H2 120.0
C8 C9 H9 120.2
C10 C9 C8 119.65(15)
C10 C9 H9 120.2
C12 C11 H11 119.9
C12 C11 C10 120.13(15)
C10 C11 H11 119.9
C1 C6 H6 120.0
C5 C6 C1 119.97(14)
C5 C6 H6 120.0
C5 C4 H4 120.0
C5 C4 C3 119.94(14)
C3 C4 H4 120.0
C15 C16 H16A 109.5
C15 C16 H16B 109.5
C15 C16 H16C 109.5
H16A C16 H16B 109.5
H16A C16 H16C 109.5
H16B C16 H16C 109.5
C13 C12 H12 119.9
C11 C12 C13 120.22(16)
C11 C12 H12 119.9
C9 C10 H10 119.9
C11 C10 C9 120.24(16)
C11 C10 H10 119.9
C6 C5 H5 119.9
C4 C5 C6 120.13(15)
C4 C5 H5 119.9
C15 C18 H18A 109.5
C15 C18 H18B 109.5
C15 C18 H18C 109.5
H18A C18 H18B 109.5
H18A C18 H18C 109.5
H18B C18 H18C 109.5
C15 C17 H17A 109.5
C15 C17 H17B 109.5
C15 C17 H17C 109.5
H17A C17 H17B 109.5
H17A C17 H17C 109.5
H17B C17 H17C 109.5
C2 C3 C4 120.35(15)
C2 C3 H3 119.8
C4 C3 H3 119.8

loop_
_geom_bond_atom_site_label_1
_geom_bond_atom_site_label_2
_geom_bond_distance
S1 O2 1.4395(11)
S1 O3 1.4334(10)
S1 N1 1.6523(12)
S1 C15 1.8056(15)
O1 C14 1.3273(17)
O1 C19 1.4580(17)
N1 C14 1.2770(18)
N006 C7 1.2711(19)
N006 C8 1.4254(18)
C1 C7 1.4851(19)
C1 C2 1.393(2)
C1 C6 1.393(2)
C7 C14 1.522(2)
C15 C16 1.536(2)
C15 C18 1.526(2)
C15 C17 1.524(2)
C8 C13 1.389(2)
C8 C9 1.390(2)
C19 H19A 0.9600
C19 H19B 0.9600
C19 H19C 0.9600
C13 H13 0.9300
C13 C12 1.391(2)
C2 H2 0.9300
C2 C3 1.382(2)
C9 H9 0.9300
C9 C10 1.388(2)
C11 H11 0.9300
C11 C12 1.379(3)
C11 C10 1.383(3)
C6 H6 0.9300
C6 C5 1.391(2)
C4 H4 0.9300
C4 C5 1.382(2)
C4 C3 1.386(2)
C16 H16A 0.9600
C16 H16B 0.9600
C16 H16C 0.9600
C12 H12 0.9300
C10 H10 0.9300
C5 H5 0.9300
C18 H18A 0.9600
C18 H18B 0.9600
C18 H18C 0.9600
C17 H17A 0.9600
C17 H17B 0.9600
C17 H17C 0.9600
C3 H3 0.9300
